data_7214669
loop_
_publ_author_name
'Peng, Guo'
'Liu, Zhihui'
'Ma, Li'
'Liang, Li'
'Zhang, Limin'
'Kostakis, George. E'
'Deng, Hong'

_publ_section_title
;
 A series of 3d--4f heterometallic coordination polymers constructed from
 size-tunable copper halide clusters and lanthanide-organic motifs
;
_journal_issue 18
_journal_name_full CrystEngComm
_journal_page_first 5974
_journal_paper_doi 10.1039/c2ce25214g
_journal_volume 14
_journal_year 2012
_chemical_formula_moiety '2(C36 H32 Br6 Cu6 N6 O16 Sm2), 7(H2 O)'
_chemical_formula_sum 'C72 H78 Br12 Cu12 N12 O39 Sm4'
_chemical_formula_weight 4058.29
_chemical_name_systematic
;
?
;
_space_group_IT_number 2
_symmetry_cell_setting triclinic
_symmetry_space_group_name_Hall '-P 1'
_symmetry_space_group_name_H-M 'P -1'
_atom_sites_solution_hydrogens geom
_atom_sites_solution_primary direct
_atom_sites_solution_secondary difmap
_audit_creation_method SHELXL-97
_cell_angle_alpha 73.448(5)
_cell_angle_beta 82.987(5)
_cell_angle_gamma 77.721(5)
_cell_formula_units_Z 1
_cell_length_a 9.851(4)
_cell_length_b 14.822(6)
_cell_length_c 20.233(9)
_cell_measurement_reflns_used 9910
_cell_measurement_temperature 296(2)
_cell_measurement_theta_max 25.20
_cell_measurement_theta_min 2.01
_cell_volume 2761(2)
_computing_cell_refinement 'Apex2 (Bruker, 2005)'
_computing_data_collection 'Apex2 (Bruker, 2005)'
_computing_data_reduction 'Apex2 (Bruker, 2005)'
_computing_molecular_graphics 'SHELXTL 6.12'
_computing_publication_material 'SHELXTL 6.12'
_computing_structure_refinement 'SHELXTL 6.12'
_computing_structure_solution 'SHELXTL 6.12 (Bruker, 2000-2003)'
_diffrn_ambient_temperature 296(2)
_diffrn_measured_fraction_theta_full 0.996
_diffrn_measured_fraction_theta_max 0.996
_diffrn_measurement_device_type 'Bruker AXS SMART APEX CCD diffractometer'
_diffrn_measurement_method '\w scans'
_diffrn_radiation_monochromator graphite
_diffrn_radiation_source 'fine-focus sealed tube'
_diffrn_radiation_type MoK\a
_diffrn_radiation_wavelength 0.71073
_diffrn_reflns_av_R_equivalents 0.0606
_diffrn_reflns_av_sigmaI/netI 0.0724
_diffrn_reflns_limit_h_max 11
_diffrn_reflns_limit_h_min -11
_diffrn_reflns_limit_k_max 17
_diffrn_reflns_limit_k_min -17
_diffrn_reflns_limit_l_max 24
_diffrn_reflns_limit_l_min -24
_diffrn_reflns_number 26322
_diffrn_reflns_theta_full 25.20
_diffrn_reflns_theta_max 25.20
_diffrn_reflns_theta_min 2.01
_diffrn_standards_number 0
_exptl_absorpt_coefficient_mu 8.770
_exptl_absorpt_correction_T_max 0.5405
_exptl_absorpt_correction_T_min 0.2178
_exptl_absorpt_correction_type multi-scan
_exptl_absorpt_process_details 'Apex2 (Bruker, 2005)'
_exptl_crystal_colour yellow
_exptl_crystal_density_diffrn 2.441
_exptl_crystal_density_method 'not measured'
_exptl_crystal_description block
_exptl_crystal_F_000 1892
_exptl_crystal_size_max 0.25
_exptl_crystal_size_mid 0.18
_exptl_crystal_size_min 0.08
_refine_diff_density_max 2.043
_refine_diff_density_min -1.399
_refine_diff_density_rms 0.186
_refine_ls_extinction_method none
_refine_ls_goodness_of_fit_ref 1.015
_refine_ls_hydrogen_treatment constr
_refine_ls_matrix_type full
_refine_ls_number_parameters 682
_refine_ls_number_reflns 9910
_refine_ls_number_restraints 0
_refine_ls_restrained_S_all 1.015
_refine_ls_R_factor_all 0.0763
_refine_ls_R_factor_gt 0.0536
_refine_ls_shift/su_max 0.001
_refine_ls_shift/su_mean 0.000
_refine_ls_structure_factor_coef Fsqd
_refine_ls_weighting_details 'calc w=1/[\s^2^(Fo^2^)+(0.0560P)^2^+19.4128P] where P=(Fo^2^+2Fc^2^)/3'
_refine_ls_weighting_scheme calc
_refine_ls_wR_factor_gt 0.1271
_refine_ls_wR_factor_ref 0.1395
_reflns_number_gt 7455
_reflns_number_total 9910
_reflns_threshold_expression >2sigma(I)
_cod_data_source_file c2ce25214g.txt
_cod_data_source_block 1
_cod_original_sg_symbol_Hall -P1
_cod_original_sg_symbol_H-M P-1
_cod_original_formula_sum ' C72 H78 Br12 Cu12 N12 O39 Sm4'
_cod_database_code 7214669

loop_
_symmetry_equiv_pos_as_xyz
'x, y, z'
'-x, -y, -z'

loop_
_atom_site_label
_atom_site_type_symbol
_atom_site_fract_x
_atom_site_fract_y
_atom_site_fract_z
_atom_site_U_iso_or_equiv
_atom_site_adp_type
_atom_site_occupancy
_atom_site_symmetry_multiplicity
_atom_site_calc_flag
_atom_site_refinement_flags
Sm1 Sm 0.66373(4) 0.95299(3) 0.18839(3) 0.02844(14) Uani 1 1 d .
Sm2 Sm 0.12957(4) 0.94780(3) 0.20334(3) 0.02681(14) Uani 1 1 d .
Br1 Br 0.50232(14) 0.57690(12) 0.13579(8) 0.0727(4) Uani 1 1 d .
Br2 Br 0.37573(12) 0.38309(8) 0.05492(6) 0.0486(3) Uani 1 1 d .
Br3 Br 0.96259(11) 0.50287(7) 0.33786(6) 0.0419(3) Uani 1 1 d .
Br4 Br 0.78374(13) 0.32436(9) 0.27204(8) 0.0618(4) Uani 1 1 d .
Br5 Br 0.67271(12) 0.37325(9) 0.49180(6) 0.0507(3) Uani 1 1 d .
Br6 Br 1.01729(14) 0.18481(10) 0.43655(8) 0.0705(4) Uani 1 1 d .
C1 C 0.0235(12) 0.5204(7) 0.1438(6) 0.048(3) Uani 1 1 d .
H1 H 0.0400 0.4560 0.1445 0.057 Uiso 1 1 calc R
C2 C -0.1104(11) 0.5665(8) 0.1483(6) 0.046(3) Uani 1 1 d .
H2 H -0.1831 0.5334 0.1533 0.055 Uiso 1 1 calc R
C3 C -0.1382(10) 0.6636(7) 0.1452(6) 0.040(2) Uani 1 1 d .
H3 H -0.2293 0.6972 0.1464 0.048 Uiso 1 1 calc R
C4 C -0.0267(9) 0.7085(7) 0.1404(5) 0.033(2) Uani 1 1 d .
C5 C 0.1068(10) 0.6562(7) 0.1379(6) 0.042(3) Uani 1 1 d .
H5 H 0.1812 0.6866 0.1358 0.050 Uiso 1 1 calc R
C6 C -0.0461(10) 0.8130(7) 0.1390(6) 0.038(2) Uani 1 1 d .
C7 C 0.8862(11) 0.3990(8) 0.0427(6) 0.045(3) Uani 1 1 d .
H7 H 0.8957 0.4628 0.0267 0.054 Uiso 1 1 calc R
C8 C 1.0047(11) 0.3319(8) 0.0489(7) 0.056(3) Uani 1 1 d .
H8 H 1.0912 0.3499 0.0366 0.067 Uiso 1 1 calc R
C9 C 0.9950(10) 0.2364(7) 0.0737(7) 0.052(3) Uani 1 1 d .
H9 H 1.0741 0.1886 0.0800 0.063 Uiso 1 1 calc R
C10 C 0.8641(9) 0.2148(6) 0.0888(5) 0.030(2) Uani 1 1 d .
C11 C 0.7490(10) 0.2888(6) 0.0796(5) 0.035(2) Uani 1 1 d .
H11 H 0.6610 0.2729 0.0893 0.042 Uiso 1 1 calc R
C12 C 0.8418(9) 0.1133(7) 0.1152(5) 0.033(2) Uani 1 1 d .
C13 C 0.5626(9) 0.6251(6) 0.2913(5) 0.030(2) Uani 1 1 d .
H13 H 0.6468 0.6461 0.2781 0.036 Uiso 1 1 calc R
C14 C 0.4409(8) 0.6898(6) 0.2720(5) 0.027(2) Uani 1 1 d .
C15 C 0.3159(9) 0.6582(7) 0.2924(6) 0.039(2) Uani 1 1 d .
H15 H 0.2319 0.6991 0.2800 0.047 Uiso 1 1 calc R
C16 C 0.3182(10) 0.5652(8) 0.3314(6) 0.047(3) Uani 1 1 d .
H16 H 0.2353 0.5427 0.3457 0.057 Uiso 1 1 calc R
C17 C 0.4425(11) 0.5060(8) 0.3489(6) 0.047(3) Uani 1 1 d .
H17 H 0.4419 0.4440 0.3764 0.057 Uiso 1 1 calc R
C18 C 0.4477(9) 0.7897(6) 0.2283(5) 0.032(2) Uani 1 1 d .
C19 C 1.0181(10) 0.2980(7) 0.5778(5) 0.034(2) Uani 1 1 d .
H19 H 0.9305 0.2814 0.5873 0.041 Uiso 1 1 calc R
C20 C 1.1174(9) 0.2537(6) 0.6259(5) 0.030(2) Uani 1 1 d .
C21 C 1.2492(10) 0.2784(7) 0.6113(5) 0.036(2) Uani 1 1 d .
H21 H 1.3196 0.2488 0.6414 0.044 Uiso 1 1 calc R
C22 C 1.2725(11) 0.3485(8) 0.5507(6) 0.046(3) Uani 1 1 d .
H22 H 1.3577 0.3685 0.5406 0.055 Uiso 1 1 calc R
C23 C 1.1693(11) 0.3870(8) 0.5067(6) 0.044(3) Uani 1 1 d .
H23 H 1.1871 0.4326 0.4660 0.053 Uiso 1 1 calc R
C24 C 1.0823(10) 0.1839(7) 0.6905(6) 0.038(2) Uani 1 1 d .
C25 C 0.5141(13) 0.1749(9) 0.4632(7) 0.058(3) Uani 1 1 d .
H25 H 0.4953 0.2107 0.4954 0.070 Uiso 1 1 calc R
C26 C 0.4140(13) 0.1258(11) 0.4567(7) 0.071(4) Uani 1 1 d .
H26 H 0.3313 0.1273 0.4843 0.085 Uiso 1 1 calc R
C27 C 0.4409(13) 0.0749(10) 0.4081(7) 0.060(3) Uani 1 1 d .
H27 H 0.3751 0.0418 0.4022 0.072 Uiso 1 1 calc R
C28 C 0.5636(10) 0.0723(8) 0.3683(6) 0.041(2) Uani 1 1 d .
C29 C 0.6590(11) 0.1234(8) 0.3802(6) 0.050(3) Uani 1 1 d .
H29 H 0.7437 0.1217 0.3542 0.060 Uiso 1 1 calc R
C30 C 0.5982(10) 0.0226(7) 0.3126(6) 0.040(3) Uani 1 1 d .
C31 C 1.1926(10) 0.2275(7) 0.2460(6) 0.038(2) Uani 1 1 d .
H31 H 1.1179 0.1988 0.2448 0.046 Uiso 1 1 calc R
C32 C 1.3203(8) 0.1924(6) 0.2178(5) 0.0248(19) Uani 1 1 d .
C33 C 1.4342(10) 0.2344(7) 0.2208(5) 0.035(2) Uani 1 1 d .
H33 H 1.5228 0.2120 0.2034 0.042 Uiso 1 1 calc R
C34 C 1.4096(10) 0.3101(7) 0.2508(6) 0.043(3) Uani 1 1 d .
H34 H 1.4825 0.3393 0.2538 0.052 Uiso 1 1 calc R
C35 C 1.2785(10) 0.3418(7) 0.2758(6) 0.043(3) Uani 1 1 d .
H35 H 1.2640 0.3942 0.2942 0.052 Uiso 1 1 calc R
C36 C 1.3360(9) 0.1100(6) 0.1870(5) 0.027(2) Uani 1 1 d .
Cu1 Cu 0.32821(15) 0.50302(11) 0.11462(9) 0.0633(4) Uani 1 1 d .
Cu2 Cu 0.59362(16) 0.48721(10) 0.05298(9) 0.0650(5) Uani 1 1 d .
Cu3 Cu 0.74107(15) 0.43905(11) 0.34141(10) 0.0681(5) Uani 1 1 d .
Cu4 Cu 0.90164(17) 0.40014(12) 0.44665(8) 0.0603(4) Uani 1 1 d .
Cu5 Cu 0.77388(16) 0.25655(11) 0.42846(10) 0.0640(4) Uani 1 1 d .
Cu6 Cu 0.98540(15) 0.33135(13) 0.32708(10) 0.0675(5) Uani 1 1 d .
N1 N 0.1342(9) 0.5629(6) 0.1385(5) 0.047(2) Uani 1 1 d .
N2 N 0.7574(8) 0.3813(5) 0.0576(4) 0.0363(19) Uani 1 1 d .
N3 N 0.5657(8) 0.5337(5) 0.3280(4) 0.0348(19) Uani 1 1 d .
N4 N 1.0415(8) 0.3629(6) 0.5188(4) 0.038(2) Uani 1 1 d .
N5 N 0.6346(9) 0.1742(7) 0.4266(5) 0.050(2) Uani 1 1 d .
N6 N 1.1695(8) 0.3009(6) 0.2751(5) 0.043(2) Uani 1 1 d .
O1 O 0.0557(7) 0.8408(5) 0.1513(4) 0.049(2) Uani 1 1 d .
O2 O -0.1661(7) 0.8628(5) 0.1262(4) 0.0422(17) Uani 1 1 d .
O3 O 0.7253(7) 0.0960(5) 0.1080(4) 0.0484(19) Uani 1 1 d .
O4 O 0.9363(7) 0.0493(5) 0.1446(4) 0.0452(18) Uani 1 1 d .
O5 O 0.3393(6) 0.8390(5) 0.2013(4) 0.0420(17) Uani 1 1 d .
O6 O 0.5625(7) 0.8163(5) 0.2219(4) 0.053(2) Uani 1 1 d .
O7 O 0.9591(7) 0.1671(5) 0.7015(4) 0.0471(19) Uani 1 1 d .
O8 O 1.1752(7) 0.1438(6) 0.7328(4) 0.053(2) Uani 1 1 d .
O9 O 0.5328(7) -0.0388(5) 0.3084(4) 0.0479(19) Uani 1 1 d .
O10 O 0.6948(7) 0.0479(5) 0.2667(4) 0.0421(17) Uani 1 1 d .
O11 O 1.2283(7) 0.0857(5) 0.1781(4) 0.0407(17) Uani 1 1 d .
O12 O 1.4563(7) 0.0691(5) 0.1732(4) 0.0488(19) Uani 1 1 d .
O1W O 0.5632(9) 0.9577(6) 0.0791(5) 0.066(2) Uani 1 1 d .
O2W O 0.2584(8) 0.9317(6) 0.3090(4) 0.057(2) Uani 1 1 d .
O3W O -0.0236(7) 1.0395(5) 0.2798(4) 0.0467(19) Uani 1 1 d .
O4W O 0.2270(9) 0.9764(6) 0.0787(4) 0.059(2) Uani 1 1 d .
O5W O 0.0720(14) 0.9680(8) 0.4148(6) 0.107(4) Uani 1 1 d .
O6W O 0.0000 0.0000 0.0000 0.123(7) Uani 1 2 d S
O7W O 0.4028(17) 0.8232(10) 0.0282(7) 0.135(5) Uani 1 1 d .
O8W O 0.675(2) 0.8426(13) 0.9957(9) 0.196(9) Uani 1 1 d .

loop_
_atom_site_aniso_label
_atom_site_aniso_U_11
_atom_site_aniso_U_22
_atom_site_aniso_U_33
_atom_site_aniso_U_23
_atom_site_aniso_U_13
_atom_site_aniso_U_12
Sm1 0.0155(2) 0.0218(2) 0.0456(3) -0.0053(2) -0.00294(19) -0.00277(17)
Sm2 0.0156(2) 0.0226(2) 0.0409(3) -0.0053(2) -0.00520(19) -0.00317(17)
Br1 0.0540(8) 0.1004(11) 0.0812(10) -0.0544(9) -0.0042(7) -0.0108(7)
Br2 0.0430(6) 0.0413(6) 0.0572(7) -0.0105(5) -0.0036(5) -0.0019(5)
Br3 0.0378(6) 0.0412(6) 0.0489(7) -0.0131(5) 0.0009(5) -0.0125(4)
Br4 0.0520(7) 0.0570(7) 0.0839(10) -0.0199(7) -0.0196(7) -0.0166(6)
Br5 0.0420(6) 0.0556(7) 0.0582(7) -0.0207(6) -0.0021(5) -0.0100(5)
Br6 0.0568(8) 0.0587(8) 0.0868(11) -0.0120(7) -0.0070(7) 0.0001(6)
C1 0.051(7) 0.030(6) 0.069(8) -0.016(5) -0.016(6) -0.009(5)
C2 0.040(6) 0.044(6) 0.058(7) -0.010(5) -0.004(5) -0.020(5)
C3 0.026(5) 0.041(6) 0.063(7) -0.027(5) -0.007(5) -0.005(4)
C4 0.026(5) 0.035(5) 0.039(6) -0.011(4) -0.001(4) -0.008(4)
C5 0.025(5) 0.041(6) 0.068(8) -0.029(5) 0.000(5) -0.007(4)
C6 0.025(5) 0.039(6) 0.053(7) -0.021(5) -0.002(5) -0.001(4)
C7 0.041(6) 0.037(6) 0.058(7) -0.002(5) -0.005(5) -0.021(5)
C8 0.025(5) 0.048(7) 0.088(10) 0.000(6) -0.005(6) -0.014(5)
C9 0.024(5) 0.035(6) 0.094(10) -0.009(6) -0.012(5) -0.001(4)
C10 0.020(4) 0.024(5) 0.043(6) -0.002(4) -0.006(4) -0.005(4)
C11 0.026(5) 0.031(5) 0.041(6) 0.002(4) 0.000(4) -0.009(4)
C12 0.025(5) 0.034(5) 0.037(6) -0.008(4) -0.003(4) 0.000(4)
C13 0.017(4) 0.032(5) 0.042(6) -0.008(4) -0.008(4) -0.004(4)
C14 0.018(4) 0.020(4) 0.048(6) -0.018(4) -0.007(4) 0.001(3)
C15 0.015(4) 0.035(6) 0.063(7) -0.013(5) -0.005(4) 0.001(4)
C16 0.025(5) 0.050(7) 0.066(8) -0.007(6) 0.004(5) -0.020(5)
C17 0.049(7) 0.034(6) 0.052(7) 0.002(5) -0.010(5) -0.010(5)
C18 0.021(5) 0.028(5) 0.046(6) -0.013(4) 0.001(4) -0.001(4)
C19 0.027(5) 0.041(6) 0.038(6) -0.011(5) -0.001(4) -0.014(4)
C20 0.021(4) 0.023(5) 0.046(6) -0.010(4) -0.008(4) -0.001(4)
C21 0.029(5) 0.039(6) 0.044(6) -0.015(5) 0.000(4) -0.008(4)
C22 0.029(5) 0.052(7) 0.057(7) -0.012(6) 0.005(5) -0.020(5)
C23 0.044(6) 0.043(6) 0.039(6) 0.000(5) 0.011(5) -0.016(5)
C24 0.023(5) 0.033(5) 0.054(7) -0.008(5) -0.006(5) 0.002(4)
C25 0.058(8) 0.064(8) 0.067(9) -0.041(7) 0.014(6) -0.018(6)
C26 0.040(7) 0.123(12) 0.063(9) -0.048(9) 0.023(6) -0.027(7)
C27 0.047(7) 0.078(9) 0.067(9) -0.027(7) 0.008(6) -0.032(6)
C28 0.023(5) 0.048(6) 0.048(7) -0.014(5) -0.001(4) 0.000(4)
C29 0.030(6) 0.060(7) 0.060(8) -0.017(6) -0.001(5) -0.010(5)
C30 0.021(5) 0.033(5) 0.063(7) -0.005(5) -0.003(5) -0.006(4)
C31 0.023(5) 0.034(5) 0.062(7) -0.019(5) -0.002(5) -0.005(4)
C32 0.017(4) 0.026(5) 0.032(5) -0.006(4) -0.002(4) -0.007(3)
C33 0.031(5) 0.032(5) 0.038(6) -0.003(4) -0.006(4) -0.004(4)
C34 0.031(5) 0.036(6) 0.070(8) -0.015(5) -0.015(5) -0.014(4)
C35 0.038(6) 0.037(6) 0.066(8) -0.023(5) -0.017(5) -0.012(5)
C36 0.025(5) 0.015(4) 0.043(6) -0.008(4) -0.008(4) -0.002(3)
Cu1 0.0451(8) 0.0539(9) 0.0884(12) -0.0277(8) -0.0142(8) 0.0134(7)
Cu2 0.0545(9) 0.0409(8) 0.0862(12) -0.0155(8) 0.0069(8) 0.0116(7)
Cu3 0.0411(8) 0.0431(8) 0.1070(14) -0.0060(8) -0.0214(8) 0.0103(6)
Cu4 0.0635(10) 0.0711(10) 0.0451(9) -0.0044(7) -0.0143(7) -0.0191(8)
Cu5 0.0512(9) 0.0573(9) 0.0937(13) -0.0314(9) -0.0043(8) -0.0171(7)
Cu6 0.0341(8) 0.0810(11) 0.0977(13) -0.0516(10) 0.0070(8) -0.0018(7)
N1 0.041(5) 0.038(5) 0.064(6) -0.024(5) -0.010(4) 0.004(4)
N2 0.034(5) 0.030(4) 0.040(5) -0.004(4) -0.005(4) -0.001(3)
N3 0.030(4) 0.024(4) 0.045(5) -0.003(4) -0.007(4) -0.001(3)
N4 0.033(5) 0.040(5) 0.039(5) 0.001(4) -0.005(4) -0.011(4)
N5 0.041(5) 0.052(6) 0.066(7) -0.032(5) 0.008(5) -0.015(4)
N6 0.028(4) 0.046(5) 0.059(6) -0.024(5) -0.009(4) -0.002(4)
O1 0.030(4) 0.040(4) 0.090(6) -0.038(4) -0.009(4) -0.007(3)
O2 0.027(4) 0.041(4) 0.059(5) -0.020(4) -0.011(3) 0.008(3)
O3 0.036(4) 0.032(4) 0.073(6) 0.000(4) -0.006(4) -0.015(3)
O4 0.042(4) 0.027(4) 0.061(5) -0.006(3) -0.019(4) 0.007(3)
O5 0.022(3) 0.036(4) 0.056(5) -0.001(3) 0.000(3) 0.003(3)
O6 0.028(4) 0.029(4) 0.094(6) 0.002(4) -0.011(4) -0.013(3)
O7 0.031(4) 0.044(4) 0.057(5) 0.005(4) 0.003(3) -0.015(3)
O8 0.033(4) 0.064(5) 0.050(5) -0.004(4) -0.010(3) 0.005(4)
O9 0.035(4) 0.056(5) 0.060(5) -0.025(4) 0.009(3) -0.020(4)
O10 0.024(4) 0.046(4) 0.062(5) -0.022(4) 0.000(3) -0.012(3)
O11 0.027(4) 0.034(4) 0.064(5) -0.017(3) -0.002(3) -0.008(3)
O12 0.027(4) 0.048(4) 0.075(6) -0.030(4) -0.009(4) 0.007(3)
O1W 0.054(5) 0.076(6) 0.075(6) -0.028(5) -0.025(4) -0.003(4)
O2W 0.036(4) 0.085(6) 0.054(5) -0.019(4) -0.009(4) -0.017(4)
O3W 0.026(4) 0.061(5) 0.059(5) -0.030(4) 0.005(3) -0.007(3)
O4W 0.061(5) 0.065(5) 0.048(5) -0.008(4) 0.002(4) -0.017(4)
O5W 0.152(12) 0.100(8) 0.066(7) -0.024(6) 0.017(7) -0.031(8)
O6W 0.099(13) 0.193(19) 0.063(10) -0.022(11) -0.025(9) -0.007(12)
O7W 0.183(15) 0.124(11) 0.093(10) -0.042(8) -0.021(9) 0.004(10)
O8W 0.27(2) 0.167(16) 0.147(15) -0.068(13) 0.052(15) -0.019(15)

loop_
_atom_type_symbol
_atom_type_description
_atom_type_scat_dispersion_real
_atom_type_scat_dispersion_imag
_atom_type_scat_source
C C 0.0033 0.0016 'International Tables Vol C Tables 4.2.6.8 and 6.1.1.4'
H H 0.0000 0.0000 'International Tables Vol C Tables 4.2.6.8 and 6.1.1.4'
N N 0.0061 0.0033 'International Tables Vol C Tables 4.2.6.8 and 6.1.1.4'
O O 0.0106 0.0060 'International Tables Vol C Tables 4.2.6.8 and 6.1.1.4'
Cu Cu 0.3201 1.2651 'International Tables Vol C Tables 4.2.6.8 and 6.1.1.4'
Sm Sm -0.1638 3.4418 'International Tables Vol C Tables 4.2.6.8 and 6.1.1.4'
Br Br -0.2901 2.4595 'International Tables Vol C Tables 4.2.6.8 and 6.1.1.4'

loop_
_geom_angle_atom_site_label_1
_geom_angle_atom_site_label_2
_geom_angle_atom_site_label_3
_geom_angle
_geom_angle_site_symmetry_1
_geom_angle_site_symmetry_3
O8 Sm1 O6 82.0(3) 2_766 .
O8 Sm1 O12 145.4(3) 2_766 1_465
O6 Sm1 O12 97.9(3) . 1_465
O8 Sm1 O2 73.3(3) 2_766 1_655
O6 Sm1 O2 84.8(3) . 1_655
O12 Sm1 O2 141.3(3) 1_465 1_655
O8 Sm1 O3 118.7(3) 2_766 1_565
O6 Sm1 O3 154.7(3) . 1_565
O12 Sm1 O3 73.7(3) 1_465 1_565
O2 Sm1 O3 87.5(3) 1_655 1_565
O8 Sm1 O10 72.6(3) 2_766 1_565
O6 Sm1 O10 125.0(3) . 1_565
O12 Sm1 O10 79.6(2) 1_465 1_565
O2 Sm1 O10 129.7(2) 1_655 1_565
O3 Sm1 O10 77.8(3) 1_565 1_565
O8 Sm1 O1W 141.0(3) 2_766 .
O6 Sm1 O1W 77.8(3) . .
O12 Sm1 O1W 71.0(3) 1_465 .
O2 Sm1 O1W 71.9(3) 1_655 .
O3 Sm1 O1W 76.9(3) 1_565 .
O10 Sm1 O1W 145.5(3) 1_565 .
O8 Sm1 O9 77.1(3) 2_766 1_565
O6 Sm1 O9 76.5(3) . 1_565
O12 Sm1 O9 69.3(3) 1_465 1_565
O2 Sm1 O9 146.9(2) 1_655 1_565
O3 Sm1 O9 120.2(3) 1_565 1_565
O10 Sm1 O9 50.9(2) 1_565 1_565
O1W Sm1 O9 128.5(3) . 1_565
O8 Sm1 C30 74.3(3) 2_766 1_565
O6 Sm1 C30 100.9(3) . 1_565
O12 Sm1 C30 71.7(3) 1_465 1_565
O2 Sm1 C30 146.0(2) 1_655 1_565
O3 Sm1 C30 98.9(3) 1_565 1_565
O10 Sm1 C30 25.7(2) 1_565 1_565
O1W Sm1 C30 142.1(3) . 1_565
O9 Sm1 C30 25.2(2) 1_565 1_565
O5 Sm2 O11 96.5(2) . 1_465
O5 Sm2 O4 149.2(3) . 1_465
O11 Sm2 O4 86.1(2) 1_465 1_465
O5 Sm2 O7 89.6(2) . 2_666
O11 Sm2 O7 141.4(3) 1_465 2_666
O4 Sm2 O7 107.4(2) 1_465 2_666
O5 Sm2 O1 80.9(2) . .
O11 Sm2 O1 143.1(3) 1_465 .
O4 Sm2 O1 78.9(2) 1_465 .
O7 Sm2 O1 75.4(3) 2_666 .
O5 Sm2 O3W 141.5(3) . .
O11 Sm2 O3W 79.0(2) 1_465 .
O4 Sm2 O3W 69.2(2) 1_465 .
O7 Sm2 O3W 73.0(3) 2_666 .
O1 Sm2 O3W 124.8(2) . .
O5 Sm2 O4W 72.6(3) . .
O11 Sm2 O4W 73.4(3) 1_465 .
O4 Sm2 O4W 78.8(3) 1_465 .
O7 Sm2 O4W 143.7(3) 2_666 .
O1 Sm2 O4W 70.8(3) . .
O3W Sm2 O4W 138.7(3) . .
O5 Sm2 O2W 71.1(3) . .
O11 Sm2 O2W 74.4(3) 1_465 .
O4 Sm2 O2W 138.2(3) 1_465 .
O7 Sm2 O2W 71.8(3) 2_666 .
O1 Sm2 O2W 136.4(3) . .
O3W Sm2 O2W 70.9(2) . .
O4W Sm2 O2W 127.4(3) . .
Cu1 Br1 Cu2 70.48(7) . .
Cu1 Br2 Cu2 87.21(8) . 2_665
Cu1 Br2 Cu2 62.21(6) . .
Cu2 Br2 Cu2 64.38(7) 2_665 .
Cu4 Br3 Cu3 65.42(6) . .
Cu4 Br3 Cu6 70.13(7) . .
Cu3 Br3 Cu6 61.71(5) . .
Cu6 Br4 Cu3 65.26(6) . .
Cu4 Br5 Cu5 71.66(6) . .
Cu5 Br6 Cu6 70.31(6) . .
N1 C1 C2 123.6(10) . .
N1 C1 H1 118.2 . .
C2 C1 H1 118.2 . .
C1 C2 C3 119.4(10) . .
C1 C2 H2 120.3 . .
C3 C2 H2 120.3 . .
C4 C3 C2 118.1(9) . .
C4 C3 H3 121.0 . .
C2 C3 H3 121.0 . .
C3 C4 C5 119.1(9) . .
C3 C4 C6 122.1(8) . .
C5 C4 C6 118.8(8) . .
N1 C5 C4 123.0(9) . .
N1 C5 H5 118.5 . .
C4 C5 H5 118.5 . .
O1 C6 O2 126.7(9) . .
O1 C6 C4 117.1(8) . .
O2 C6 C4 116.3(8) . .
N2 C7 C8 125.6(10) . .
N2 C7 H7 117.2 . .
C8 C7 H7 117.2 . .
C7 C8 C9 118.9(10) . .
C7 C8 H8 120.6 . .
C9 C8 H8 120.6 . .
C10 C9 C8 117.5(9) . .
C10 C9 H9 121.2 . .
C8 C9 H9 121.2 . .
C9 C10 C11 119.1(9) . .
C9 C10 C12 121.8(8) . .
C11 C10 C12 119.1(8) . .
N2 C11 C10 123.8(9) . .
N2 C11 H11 118.1 . .
C10 C11 H11 118.1 . .
O4 C12 O3 122.1(9) . .
O4 C12 C10 119.8(8) . .
O3 C12 C10 118.1(8) . .
N3 C13 C14 123.6(8) . .
N3 C13 H13 118.2 . .
C14 C13 H13 118.2 . .
C15 C14 C13 117.9(8) . .
C15 C14 C18 122.1(8) . .
C13 C14 C18 120.0(8) . .
C16 C15 C14 118.8(8) . .
C16 C15 H15 120.6 . .
C14 C15 H15 120.6 . .
C17 C16 C15 119.8(9) . .
C17 C16 H16 120.1 . .
C15 C16 H16 120.1 . .
N3 C17 C16 122.7(9) . .
N3 C17 H17 118.6 . .
C16 C17 H17 118.6 . .
O5 C18 O6 125.5(9) . .
O5 C18 C14 117.4(8) . .
O6 C18 C14 117.0(8) . .
N4 C19 C20 123.6(9) . .
N4 C19 H19 118.2 . .
C20 C19 H19 118.2 . .
C19 C20 C21 118.1(9) . .
C19 C20 C24 120.1(8) . .
C21 C20 C24 121.8(8) . .
C22 C21 C20 118.4(9) . .
C22 C21 H21 120.8 . .
C20 C21 H21 120.8 . .
C23 C22 C21 119.1(9) . .
C23 C22 H22 120.4 . .
C21 C22 H22 120.4 . .
N4 C23 C22 123.7(10) . .
N4 C23 H23 118.2 . .
C22 C23 H23 118.2 . .
O8 C24 O7 122.7(10) . .
O8 C24 C20 118.8(9) . .
O7 C24 C20 118.5(8) . .
N5 C25 C26 124.2(11) . .
N5 C25 H25 117.9 . .
C26 C25 H25 117.9 . .
C27 C26 C25 117.6(11) . .
C27 C26 H26 121.2 . .
C25 C26 H26 121.2 . .
C28 C27 C26 120.8(11) . .
C28 C27 H27 119.6 . .
C26 C27 H27 119.6 . .
C27 C28 C29 116.8(11) . .
C27 C28 C30 124.1(10) . .
C29 C28 C30 119.1(9) . .
N5 C29 C28 123.6(10) . .
N5 C29 H29 118.2 . .
C28 C29 H29 118.2 . .
O9 C30 O10 120.6(10) . .
O9 C30 C28 121.8(9) . .
O10 C30 C28 117.5(9) . .
O9 C30 Sm1 63.7(6) . 1_545
O10 C30 Sm1 57.1(5) . 1_545
C28 C30 Sm1 171.5(7) . 1_545
N6 C31 C32 123.8(9) . .
N6 C31 H31 118.1 . .
C32 C31 H31 118.1 . .
C31 C32 C33 118.2(9) . .
C31 C32 C36 119.9(8) . .
C33 C32 C36 121.9(8) . .
C34 C33 C32 117.7(9) . .
C34 C33 H33 121.2 . .
C32 C33 H33 121.2 . .
C35 C34 C33 120.1(9) . .
C35 C34 H34 120.0 . .
C33 C34 H34 120.0 . .
N6 C35 C34 123.0(9) . .
N6 C35 H35 118.5 . .
C34 C35 H35 118.5 . .
O11 C36 O12 124.4(8) . .
O11 C36 C32 117.5(8) . .
O12 C36 C32 118.1(8) . .
N1 Cu1 Br2 121.9(3) . .
N1 Cu1 Br1 114.6(3) . .
Br2 Cu1 Br1 122.87(8) . .
N2 Cu2 Br1 129.2(3) . .
N2 Cu2 Br2 108.5(2) . 2_665
Br1 Cu2 Br2 102.15(8) . 2_665
N2 Cu2 Br2 99.3(2) . .
Br1 Cu2 Br2 102.74(7) . .
Br2 Cu2 Br2 115.62(7) 2_665 .
N2 Cu2 Cu2 115.8(3) . 2_665
Br1 Cu2 Cu2 113.75(8) . 2_665
Br2 Cu2 Cu2 64.36(7) 2_665 2_665
Br2 Cu2 Cu2 51.26(6) . 2_665
N3 Cu3 Br4 116.2(3) . .
N3 Cu3 Br3 117.0(2) . .
Br4 Cu3 Br3 108.97(8) . .
N4 Cu4 Br3 116.5(2) . .
N4 Cu4 Br5 114.0(2) . .
Br3 Cu4 Br5 126.92(8) . .
N5 Cu5 Br6 119.3(3) . .
N5 Cu5 Br5 110.4(3) . .
Br6 Cu5 Br5 119.41(8) . .
N6 Cu6 Br4 114.8(3) . .
N6 Cu6 Br3 106.8(3) . .
Br4 Cu6 Br3 108.33(7) . .
N6 Cu6 Br6 99.1(3) . .
Br4 Cu6 Br6 107.50(8) . .
Br3 Cu6 Br6 120.48(8) . .
C5 N1 C1 116.7(9) . .
C5 N1 Cu1 118.9(7) . .
C1 N1 Cu1 123.4(7) . .
C11 N2 C7 115.0(8) . .
C11 N2 Cu2 123.7(7) . .
C7 N2 Cu2 121.2(7) . .
C13 N3 C17 117.1(8) . .
C13 N3 Cu3 122.0(6) . .
C17 N3 Cu3 120.5(7) . .
C19 N4 C23 117.1(8) . .
C19 N4 Cu4 118.4(6) . .
C23 N4 Cu4 123.6(7) . .
C25 N5 C29 117.1(10) . .
C25 N5 Cu5 124.5(8) . .
C29 N5 Cu5 118.0(7) . .
C35 N6 C31 117.2(9) . .
C35 N6 Cu6 122.9(7) . .
C31 N6 Cu6 119.2(7) . .
C6 O1 Sm2 144.9(6) . .
C6 O2 Sm1 133.7(7) . 1_455
C12 O3 Sm1 115.3(6) . 1_545
C12 O4 Sm2 171.0(7) . 1_645
C18 O5 Sm2 151.6(7) . .
C18 O6 Sm1 142.3(6) . .
C24 O7 Sm2 127.4(6) . 2_666
C24 O8 Sm1 170.9(8) . 2_766
C30 O9 Sm1 91.1(6) . 1_545
C30 O10 Sm1 97.2(6) . 1_545
C36 O11 Sm2 139.7(6) . 1_645
C36 O12 Sm1 158.2(7) . 1_645

loop_
_geom_bond_atom_site_label_1
_geom_bond_atom_site_label_2
_geom_bond_distance
_geom_bond_site_symmetry_2
Sm1 O8 2.338(7) 2_766
Sm1 O6 2.339(7) .
Sm1 O12 2.364(6) 1_465
Sm1 O2 2.382(7) 1_655
Sm1 O3 2.419(7) 1_565
Sm1 O10 2.481(7) 1_565
Sm1 O1W 2.508(8) .
Sm1 O9 2.629(7) 1_565
Sm1 C30 2.932(11) 1_565
Sm2 O5 2.339(6) .
Sm2 O11 2.349(7) 1_465
Sm2 O4 2.370(6) 1_465
Sm2 O7 2.393(7) 2_666
Sm2 O1 2.404(7) .
Sm2 O3W 2.505(7) .
Sm2 O4W 2.537(8) .
Sm2 O2W 2.546(7) .
Br1 Cu1 2.360(2) .
Br1 Cu2 2.403(2) .
Br2 Cu1 2.360(2) .
Br2 Cu2 2.499(2) 2_665
Br2 Cu2 2.889(2) .
Br3 Cu4 2.383(2) .
Br3 Cu3 2.542(2) .
Br3 Cu6 2.573(2) .
Br4 Cu6 2.427(2) .
Br4 Cu3 2.439(2) .
Br5 Cu4 2.398(2) .
Br5 Cu5 2.418(2) .
Br6 Cu5 2.412(2) .
Br6 Cu6 2.619(3) .
C1 N1 1.350(14) .
C1 C2 1.355(15) .
C1 H1 0.9300 .
C2 C3 1.392(14) .
C2 H2 0.9300 .
C3 C4 1.381(13) .
C3 H3 0.9300 .
C4 C5 1.381(13) .
C4 C6 1.511(13) .
C5 N1 1.348(12) .
C5 H5 0.9300 .
C6 O1 1.239(12) .
C6 O2 1.266(11) .
C7 N2 1.332(13) .
C7 C8 1.356(14) .
C7 H7 0.9300 .
C8 C9 1.380(15) .
C8 H8 0.9300 .
C9 C10 1.372(13) .
C9 H9 0.9300 .
C10 C11 1.389(12) .
C10 C12 1.500(13) .
C11 N2 1.332(12) .
C11 H11 0.9300 .
C12 O4 1.248(11) .
C12 O3 1.261(11) .
C13 N3 1.342(11) .
C13 C14 1.386(11) .
C13 H13 0.9300 .
C14 C15 1.385(13) .
C14 C18 1.504(13) .
C15 C16 1.377(14) .
C15 H15 0.9300 .
C16 C17 1.366(14) .
C16 H16 0.9300 .
C17 N3 1.345(13) .
C17 H17 0.9300 .
C18 O5 1.247(11) .
C18 O6 1.256(11) .
C19 N4 1.333(12) .
C19 C20 1.390(13) .
C19 H19 0.9300 .
C20 C21 1.397(13) .
C20 C24 1.473(14) .
C21 C22 1.394(14) .
C21 H21 0.9300 .
C22 C23 1.355(15) .
C22 H22 0.9300 .
C23 N4 1.356(13) .
C23 H23 0.9300 .
C24 O8 1.262(12) .
C24 O7 1.271(11) .
C25 N5 1.320(14) .
C25 C26 1.382(17) .
C25 H25 0.9300 .
C26 C27 1.371(17) .
C26 H26 0.9300 .
C27 C28 1.368(15) .
C27 H27 0.9300 .
C28 C29 1.405(15) .
C28 C30 1.484(15) .
C29 N5 1.333(14) .
C29 H29 0.9300 .
C30 O9 1.248(12) .
C30 O10 1.284(12) .
C30 Sm1 2.932(11) 1_545
C31 N6 1.346(12) .
C31 C32 1.376(12) .
C31 H31 0.9300 .
C32 C33 1.409(12) .
C32 C36 1.495(12) .
C33 C34 1.386(14) .
C33 H33 0.9300 .
C34 C35 1.364(15) .
C34 H34 0.9300 .
C35 N6 1.345(13) .
C35 H35 0.9300 .
C36 O11 1.238(10) .
C36 O12 1.249(10) .
Cu1 N1 1.993(9) .
Cu2 N2 1.988(8) .
Cu2 Br2 2.499(2) 2_665
Cu2 Cu2 2.889(4) 2_665
Cu3 N3 1.973(7) .
Cu4 N4 2.010(8) .
Cu5 N5 2.031(9) .
Cu6 N6 2.014(9) .
O2 Sm1 2.382(6) 1_455
O3 Sm1 2.419(7) 1_545
O4 Sm2 2.370(6) 1_645
O7 Sm2 2.393(7) 2_666
O8 Sm1 2.338(7) 2_766
O9 Sm1 2.629(7) 1_545
O10 Sm1 2.481(7) 1_545
O11 Sm2 2.349(7) 1_645
O12 Sm1 2.364(6) 1_645
